data_4108533
loop_
_publ_author_name
'Luc Alaerts'
'Michael Maes'
'Lars Giebeler'
'Pierre A. Jacobs'
'Johan A. Martens'
'Joeri F. M. Denayer'
'Christine E. A. Kirschhock'
'Dirk E. De Vos'

_publ_contact_author_email christine.kirschhock@biw.kuleuven.be
_publ_contact_author_name Kirschhock,C.E.A.
_publ_section_title
;
 Selective Adsorption and Separation of ortho-Substituted Alkylaromatics
 with the Microporous Aluminum Terephthalate MIL-53
;
_journal_name_full 'Journal of the American Chemical Society'
_journal_page_first 14170
_journal_page_last 14178
_journal_paper_doi 10.1021/ja802761z
_journal_volume 130
_journal_year 2008
_chemical_formula_sum 'C8 H5 Al O5'
_chemical_name_common 'MIL-53 ortho-xylene'
_space_group_IT_number 74
_symmetry_cell_setting orthorhombic
_symmetry_space_group_name_Hall '-I 2b 2'
_symmetry_space_group_name_H-M 'I m m a'
_cell_angle_alpha 90.0
_cell_angle_beta 90.0
_cell_angle_gamma 90.0
_cell_formula_units_Z 4
_cell_length_a 6.63098(22)
_cell_length_b 15.9473(7)
_cell_length_c 13.9205(6)
_cell_volume 1472.04(10)
_computing_structure_refinement GSAS
_pd_phase_name MIL-53
_refine_ls_goodness_of_fit_all 4.55
_refine_ls_matrix_type full
_refine_ls_number_parameters 30
_refine_ls_number_restraints 0
_refine_ls_shift/su_max 7.44
_refine_ls_shift/su_mean 1.31
_cod_data_source_file ja802761z_si_003.cif
_cod_data_source_block MIL53OX
_cod_original_cell_volume 1472.03(9)
_cod_original_formula_sum 'Al C8 H5 O5'
_cod_database_code 4108533

loop_
_symmetry_equiv_pos_site_id
_symmetry_equiv_pos_as_xyz
1 +x,+y,+z
2 -x,+y,+z
3 +x,-y+1/2,+z
4 -x,-y+1/2,+z
-1 -x,-y,-z
-2 +x,-y,-z
-3 -x,+y+1/2,-z
-4 +x,+y+1/2,-z
101 +x+1/2,+y+1/2,+z+1/2
102 -x+1/2,+y+1/2,+z+1/2
103 +x+1/2,-y,+z+1/2
104 -x+1/2,-y,+z+1/2
-101 -x+1/2,-y+1/2,-z+1/2
-102 +x+1/2,-y+1/2,-z+1/2
-103 -x+1/2,+y,-z+1/2
-104 +x+1/2,+y,-z+1/2

loop_
_atom_site_type_symbol
_atom_site_label
_atom_site_fract_x
_atom_site_fract_y
_atom_site_fract_z
_atom_site_occupancy
_atom_site_thermal_displace_type
_atom_site_U_iso_or_equiv
_atom_site_symmetry_multiplicity
Al Al 0.25 0.25 0.75 1.0 Uiso 0.01191 4
O O(1) 0.0 0.25 0.6888(4) 1.0 Uiso 0.01235 4
C c11 -0.02369(13) 0.2541(4) 0.32261(19) 0.215(13) Uiso 0.160(4) 16
C c12 -0.2701(6) 0.34577(13) 0.3878(4) 0.215(13) Uiso 0.160(4) 16
C c21 -0.1211(7) 0.32987(27) 0.32214(19) 0.215(13) Uiso 0.160(4) 16
C c22 -0.0754(6) 0.19423(13) 0.3888(4) 0.215(13) Uiso 0.160(4) 16
C c31 -0.32179(13) 0.2859(4) 0.45396(19) 0.215(13) Uiso 0.160(4) 16
C c32 -0.2244(7) 0.21012(27) 0.45443(19) 0.215(13) Uiso 0.160(4) 16
C cm1 -0.48498(28) 0.3033(8) 0.5259(4) 0.215(13) Uiso 0.160(4) 16
C cm2 -0.2810(15) 0.1446(6) 0.5269(4) 0.215(13) Uiso 0.160(4) 16
C C35 0.0 -0.06667(4) 0.062063(64) 0.5 Uiso 0.0206(12) 8
C C36 0.178921 -0.03334(2) 0.031031(32) 0.5 Uiso 0.0206(12) 16
C C37 0.178921 0.03334(2) -0.031031(32) 0.5 Uiso 0.0206(12) 16
C C38 0.0 0.06667(4) -0.062063(64) 0.5 Uiso 0.0206(12) 8
C C39 0.0 -0.13967(9) 0.13001(13) 0.5 Uiso 0.0206(12) 8
C C40 0.169780 -0.17131(12) 0.15946(16) 0.5 Uiso 0.0206(12) 16
C C41 0.0 0.13967(9) -0.13001(13) 0.5 Uiso 0.0206(12) 8
C C42 0.169780 0.17131(12) -0.15946(16) 0.5 Uiso 0.0206(12) 16
